data_7215035
loop_
_publ_author_name
'Nanubolu, Jagadeesh Babu'
'Sridhar, Balasubramanian'
'Babu, V. S. Phani'
'Jagadeesh, Bharatham'
'Ravikumar, Krishnan'

_publ_section_title
;
 Sixth polymorph of aripiprazole - an antipsychotic drug
;
_journal_issue 14
_journal_name_full CrystEngComm
_journal_page_first 4677
_journal_paper_doi 10.1039/c2ce25306b
_journal_volume 14
_journal_year 2012
_chemical_formula_moiety 'C23 H27 Cl2 N3 O2'
_chemical_formula_sum 'C23 H27 Cl2 N3 O2'
_chemical_formula_weight 448.38
_chemical_name_common
;7-(4-(4-(2,3-dichlorophenyl)-1-piperazinyl)butoxy)-3,4-
dihydrocarbostyril)
;
_chemical_name_systematic
;7-[4-[4-(2,3-dichlorophenyl)-1-piperazinyl]butoxy]-
3,4-dihydrocarbostyril]
;
_space_group_IT_number 2
_symmetry_cell_setting triclinic
_symmetry_Int_Tables_number 2
_symmetry_space_group_name_Hall '-P 1'
_symmetry_space_group_name_H-M 'P -1'
_atom_sites_solution_hydrogens geom
_atom_sites_solution_primary direct
_atom_sites_solution_secondary difmap
_audit_creation_method SHELXL-97
_cell_angle_alpha 101.396(1)
_cell_angle_beta 108.921(1)
_cell_angle_gamma 98.847(1)
_cell_formula_units_Z 4
_cell_length_a 12.2626(7)
_cell_length_b 13.7872(8)
_cell_length_c 14.7405(9)
_cell_measurement_reflns_used 8719
_cell_measurement_temperature 294(2)
_cell_measurement_theta_max 27.94
_cell_measurement_theta_min 2.43
_cell_volume 2246.3(2)
_computing_cell_refinement 'SAINT (Bruker, 2001)'
_computing_data_collection 'SMART (Bruker, 2001)'
_computing_data_reduction SAINT
_computing_molecular_graphics 'PLATON (Spek, 2003)'
_computing_publication_material SHELXL97
_computing_structure_refinement 'SHELXL-97 (Sheldrick, 1997)'
_computing_structure_solution 'SHELXS-97 (Sheldrick, 1997)'
_diffrn_ambient_temperature 294(2)
_diffrn_measured_fraction_theta_full 0.996
_diffrn_measured_fraction_theta_max 0.996
_diffrn_measurement_device 'Bruker SMART APEX CCD area-detector'
_diffrn_measurement_device_type 'CCD Area Detector'
_diffrn_measurement_method '\w scan'
_diffrn_radiation_monochromator graphite
_diffrn_radiation_probe x-ray
_diffrn_radiation_type MoK\a
_diffrn_radiation_wavelength 0.71073
_diffrn_reflns_av_R_equivalents 0.0191
_diffrn_reflns_av_sigmaI/netI 0.0232
_diffrn_reflns_limit_h_max 14
_diffrn_reflns_limit_h_min -14
_diffrn_reflns_limit_k_max 16
_diffrn_reflns_limit_k_min -16
_diffrn_reflns_limit_l_max 17
_diffrn_reflns_limit_l_min -17
_diffrn_reflns_number 21716
_diffrn_reflns_theta_full 25.00
_diffrn_reflns_theta_max 25.00
_diffrn_reflns_theta_min 1.81
_diffrn_source 'fine-focus sealed tube'
_diffrn_standards_number 0
_exptl_absorpt_coefficient_mu 0.314
_exptl_absorpt_correction_type none
_exptl_crystal_colour colorless
_exptl_crystal_density_diffrn 1.326
_exptl_crystal_density_method 'not measured'
_exptl_crystal_description plate
_exptl_crystal_F_000 944
_exptl_crystal_size_max 0.20
_exptl_crystal_size_mid 0.18
_exptl_crystal_size_min 0.06
_refine_diff_density_max 0.526
_refine_diff_density_min -0.405
_refine_diff_density_rms 0.038
_refine_ls_extinction_method none
_refine_ls_goodness_of_fit_ref 1.026
_refine_ls_hydrogen_treatment mixed
_refine_ls_matrix_type full
_refine_ls_number_parameters 549
_refine_ls_number_reflns 7899
_refine_ls_number_restraints 0
_refine_ls_restrained_S_all 1.026
_refine_ls_R_factor_all 0.0576
_refine_ls_R_factor_gt 0.0463
_refine_ls_shift/su_max 0.001
_refine_ls_shift/su_mean 0.000
_refine_ls_structure_factor_coef Fsqd
_refine_ls_weighting_details 'calc w=1/[\s^2^(Fo^2^)+(0.0615P)^2^+0.7519P] where P=(Fo^2^+2Fc^2^)/3'
_refine_ls_weighting_scheme calc
_refine_ls_wR_factor_gt 0.1188
_refine_ls_wR_factor_ref 0.1277
_reflns_number_gt 6412
_reflns_number_total 7899
_reflns_threshold_expression I>2\s(I)
_cod_data_source_file c2ce25306b.txt
_cod_data_source_block ab91m
_cod_database_code 7215035

loop_
_symmetry_equiv_pos_as_xyz
'x, y, z'
'-x, -y, -z'

loop_
_atom_site_label
_atom_site_type_symbol
_atom_site_fract_x
_atom_site_fract_y
_atom_site_fract_z
_atom_site_U_iso_or_equiv
_atom_site_adp_type
_atom_site_occupancy
_atom_site_symmetry_multiplicity
_atom_site_calc_flag
_atom_site_refinement_flags
C1 C 0.36340(19) 0.37796(17) -0.13277(16) 0.0586(5) Uani 1 1 d .
C2 C 0.36797(18) 0.35542(17) -0.04405(16) 0.0548(5) Uani 1 1 d .
C3 C 0.46838(18) 0.32862(16) 0.01444(15) 0.0534(5) Uani 1 1 d .
C4 C 0.5587(2) 0.3239(2) -0.02271(18) 0.0675(6) Uani 1 1 d .
H4 H 0.6273 0.3079 0.0148 0.081 Uiso 1 1 calc R
C5 C 0.5502(2) 0.3419(2) -0.11269(19) 0.0719(7) Uani 1 1 d .
H5 H 0.6114 0.3353 -0.1360 0.086 Uiso 1 1 calc R
C6 C 0.4532(2) 0.36950(19) -0.16871(18) 0.0662(6) Uani 1 1 d .
H6 H 0.4479 0.3822 -0.2295 0.079 Uiso 1 1 calc R
C7 C 0.5662(2) 0.25217(19) 0.14622(17) 0.0607(5) Uani 1 1 d .
H7A H 0.6422 0.3011 0.1768 0.073 Uiso 1 1 calc R
H7B H 0.5709 0.1993 0.0944 0.073 Uiso 1 1 calc R
C8 C 0.5386(2) 0.20594(17) 0.22353(16) 0.0594(5) Uani 1 1 d .
H8A H 0.4660 0.1529 0.1912 0.071 Uiso 1 1 calc R
H8B H 0.6020 0.1746 0.2533 0.071 Uiso 1 1 calc R
C9 C 0.4339(2) 0.33113(17) 0.25554(16) 0.0586(5) Uani 1 1 d .
H9A H 0.4248 0.3819 0.3067 0.070 Uiso 1 1 calc R
H9B H 0.3587 0.2816 0.2209 0.070 Uiso 1 1 calc R
C10 C 0.4672(2) 0.38135(17) 0.18334(16) 0.0597(5) Uani 1 1 d .
H10A H 0.4086 0.4181 0.1561 0.072 Uiso 1 1 calc R
H10B H 0.5436 0.4295 0.2172 0.072 Uiso 1 1 calc R
C11 C 0.4927(2) 0.23375(18) 0.37239(16) 0.0617(6) Uani 1 1 d .
H11A H 0.4248 0.1768 0.3359 0.074 Uiso 1 1 calc R
H11B H 0.4685 0.2829 0.4141 0.074 Uiso 1 1 calc R
C12 C 0.5902(2) 0.19619(19) 0.43849(16) 0.0616(6) Uani 1 1 d .
H12A H 0.6632 0.2489 0.4665 0.074 Uiso 1 1 calc R
H12B H 0.6038 0.1370 0.3996 0.074 Uiso 1 1 calc R
C13 C 0.5556(2) 0.1684(2) 0.52177(17) 0.0684(6) Uani 1 1 d .
H13A H 0.5357 0.2265 0.5564 0.082 Uiso 1 1 calc R
H13B H 0.4852 0.1130 0.4929 0.082 Uiso 1 1 calc R
C14 C 0.6501(2) 0.1373(2) 0.59540(17) 0.0670(6) Uani 1 1 d .
H14A H 0.6688 0.0770 0.5634 0.080 Uiso 1 1 calc R
H14B H 0.7217 0.1915 0.6258 0.080 Uiso 1 1 calc R
C15 C 0.67050(19) 0.08410(18) 0.74452(16) 0.0587(5) Uani 1 1 d .
C16 C 0.7784(2) 0.0614(2) 0.75357(17) 0.0675(6) Uani 1 1 d .
H16 H 0.8125 0.0702 0.7070 0.081 Uiso 1 1 calc R
C17 C 0.8350(2) 0.0255(2) 0.83238(17) 0.0693(6) Uani 1 1 d .
H17 H 0.9079 0.0103 0.8381 0.083 Uiso 1 1 calc R
C18 C 0.78826(18) 0.01100(18) 0.90354(16) 0.0591(5) Uani 1 1 d .
C19 C 0.67970(17) 0.03542(15) 0.89309(14) 0.0483(5) Uani 1 1 d .
C20 C 0.62103(19) 0.07185(16) 0.81526(15) 0.0547(5) Uani 1 1 d .
H20 H 0.5488 0.0882 0.8100 0.066 Uiso 1 1 calc R
C21 C 0.8482(2) -0.0232(3) 0.9931(2) 0.0862(8) Uani 1 1 d .
H21A H 0.8947 -0.0697 0.9762 0.103 Uiso 1 1 calc R
H21B H 0.9025 0.0354 1.0449 0.103 Uiso 1 1 calc R
C22 C 0.7675(2) -0.0731(2) 1.0319(2) 0.0795(7) Uani 1 1 d .
H22A H 0.8124 -0.0726 1.0997 0.095 Uiso 1 1 calc R
H22B H 0.7379 -0.1437 0.9934 0.095 Uiso 1 1 calc R
C23 C 0.66471(19) -0.02968(18) 1.03223(15) 0.0586(5) Uani 1 1 d .
Cl1 Cl 0.24325(6) 0.41769(6) -0.20122(5) 0.0872(2) Uani 1 1 d .
Cl2 Cl 0.24468(5) 0.35402(6) -0.01098(5) 0.0762(2) Uani 1 1 d .
N1 N 0.47308(15) 0.30280(13) 0.10299(12) 0.0537(4) Uani 1 1 d .
N2 N 0.52515(15) 0.28076(13) 0.30136(12) 0.0542(4) Uani 1 1 d .
N3 N 0.62805(16) 0.02223(14) 0.96379(13) 0.0545(4) Uani 1 1 d .
H3N H 0.560(2) 0.0377(17) 0.9532(16) 0.059(6) Uiso 1 1 d .
O1 O 0.60308(15) 0.11674(16) 0.66837(13) 0.0815(5) Uani 1 1 d .
O2 O 0.61067(15) -0.04405(15) 1.08725(12) 0.0777(5) Uani 1 1 d .
C1' C 1.1272(2) 0.14487(18) 0.64511(18) 0.0632(6) Uani 1 1 d .
C2' C 1.0702(2) 0.16285(16) 0.55445(17) 0.0593(5) Uani 1 1 d .
C3' C 1.1255(2) 0.16269(17) 0.48457(17) 0.0589(5) Uani 1 1 d .
C4' C 1.2370(2) 0.1423(2) 0.5106(2) 0.0814(8) Uani 1 1 d .
H4' H 1.2757 0.1409 0.4657 0.098 Uiso 1 1 calc R
C5' C 1.2922(3) 0.1241(3) 0.6009(2) 0.0946(9) Uani 1 1 d .
H5' H 1.3674 0.1111 0.6161 0.113 Uiso 1 1 calc R
C6' C 1.2375(2) 0.1250(2) 0.6690(2) 0.0814(8) Uani 1 1 d .
H6' H 1.2746 0.1123 0.7299 0.098 Uiso 1 1 calc R
C7' C 1.1468(2) 0.2233(2) 0.34345(18) 0.0668(6) Uani 1 1 d .
H7C H 1.1648 0.1648 0.3075 0.080 Uiso 1 1 calc R
H7D H 1.2209 0.2684 0.3906 0.080 Uiso 1 1 calc R
C8' C 1.0822(2) 0.27838(19) 0.27143(17) 0.0664(6) Uani 1 1 d .
H8C H 1.0689 0.3390 0.3084 0.080 Uiso 1 1 calc R
H8D H 1.1313 0.2997 0.2357 0.080 Uiso 1 1 calc R
C9' C 0.8971(2) 0.17840(19) 0.25462(18) 0.0675(6) Uani 1 1 d .
H9C H 0.8223 0.1341 0.2078 0.081 Uiso 1 1 calc R
H9D H 0.8800 0.2360 0.2927 0.081 Uiso 1 1 calc R
C10' C 0.9615(2) 0.12139(18) 0.32367(18) 0.0671(6) Uani 1 1 d .
H10C H 0.9120 0.0959 0.3575 0.081 Uiso 1 1 calc R
H10D H 0.9790 0.0638 0.2860 0.081 Uiso 1 1 calc R
C11' C 0.9041(2) 0.2686(2) 0.13335(18) 0.0669(6) Uani 1 1 d .
H11C H 0.8974 0.3308 0.1731 0.080 Uiso 1 1 calc R
H11D H 0.8245 0.2270 0.0958 0.080 Uiso 1 1 calc R
C12' C 0.9594(2) 0.2956(2) 0.06079(18) 0.0684(6) Uani 1 1 d .
H12C H 0.9770 0.2358 0.0267 0.082 Uiso 1 1 calc R
H12D H 1.0332 0.3468 0.0965 0.082 Uiso 1 1 calc R
C13' C 0.8743(2) 0.3362(2) -0.01453(18) 0.0687(6) Uani 1 1 d .
H13C H 0.7998 0.2856 -0.0473 0.082 Uiso 1 1 calc R
H13D H 0.8587 0.3966 0.0205 0.082 Uiso 1 1 calc R
C14' C 0.9190(2) 0.3623(2) -0.09208(18) 0.0678(6) Uani 1 1 d .
H14C H 0.9936 0.4129 -0.0612 0.081 Uiso 1 1 calc R
H14D H 0.9312 0.3021 -0.1307 0.081 Uiso 1 1 calc R
C15' C 0.84084(19) 0.41727(18) -0.23978(17) 0.0600(5) Uani 1 1 d .
C16' C 0.9387(2) 0.4099(2) -0.26541(19) 0.0694(6) Uani 1 1 d .
H16' H 1.0048 0.3957 -0.2221 0.083 Uiso 1 1 calc R
C17' C 0.9374(2) 0.4238(2) -0.35582(19) 0.0696(6) Uani 1 1 d .
H17' H 1.0035 0.4184 -0.3726 0.084 Uiso 1 1 calc R
C18' C 0.84159(19) 0.44532(18) -0.42228(17) 0.0601(5) Uani 1 1 d .
C19' C 0.74611(18) 0.45701(16) -0.39261(15) 0.0522(5) Uani 1 1 d .
C20' C 0.74507(19) 0.44243(17) -0.30303(16) 0.0566(5) Uani 1 1 d .
H20' H 0.6800 0.4495 -0.2851 0.068 Uiso 1 1 calc R
C21' C 0.8284(2) 0.4516(2) -0.52582(19) 0.0738(7) Uani 1 1 d .
H21C H 0.7840 0.3866 -0.5728 0.089 Uiso 1 1 calc R
H21D H 0.9062 0.4667 -0.5302 0.089 Uiso 1 1 calc R
C22' C 0.7650(2) 0.5333(2) -0.55235(19) 0.0757(7) Uani 1 1 d .
H22C H 0.8171 0.5995 -0.5145 0.091 Uiso 1 1 calc R
H22D H 0.7468 0.5291 -0.6224 0.091 Uiso 1 1 calc R
C23' C 0.6518(2) 0.52409(18) -0.53174(16) 0.0625(6) Uani 1 1 d .
Cl1' Cl 1.06158(7) 0.15258(6) 0.73352(5) 0.0840(2) Uani 1 1 d .
Cl2' Cl 0.93312(7) 0.19071(7) 0.53007(6) 0.0964(3) Uani 1 1 d .
N1' N 1.07163(16) 0.18992(14) 0.39643(13) 0.0589(4) Uani 1 1 d .
N2' N 0.96860(16) 0.21431(14) 0.20033(13) 0.0601(5) Uani 1 1 d .
N3' N 0.64901(17) 0.48355(15) -0.45658(13) 0.0591(5) Uani 1 1 d .
H3' H 0.580(2) 0.4743(18) -0.4452(18) 0.073(7) Uiso 1 1 d .
O1' O 0.83034(15) 0.40137(15) -0.15429(13) 0.0774(5) Uani 1 1 d .
O2' O 0.56689(15) 0.55318(14) -0.57969(12) 0.0737(5) Uani 1 1 d .

loop_
_atom_site_aniso_label
_atom_site_aniso_U_11
_atom_site_aniso_U_22
_atom_site_aniso_U_33
_atom_site_aniso_U_23
_atom_site_aniso_U_13
_atom_site_aniso_U_12
C1 0.0505(12) 0.0715(14) 0.0577(13) 0.0346(11) 0.0152(10) 0.0130(10)
C2 0.0466(11) 0.0674(13) 0.0578(12) 0.0294(10) 0.0210(9) 0.0134(10)
C3 0.0506(11) 0.0655(13) 0.0508(11) 0.0267(10) 0.0202(9) 0.0141(10)
C4 0.0558(13) 0.0996(18) 0.0680(14) 0.0469(13) 0.0285(11) 0.0324(12)
C5 0.0671(15) 0.1014(18) 0.0755(16) 0.0499(14) 0.0411(13) 0.0332(13)
C6 0.0682(14) 0.0831(16) 0.0613(14) 0.0393(12) 0.0298(12) 0.0178(12)
C7 0.0612(13) 0.0803(15) 0.0547(12) 0.0326(11) 0.0251(10) 0.0293(11)
C8 0.0669(14) 0.0692(14) 0.0513(12) 0.0284(11) 0.0230(10) 0.0235(11)
C9 0.0647(13) 0.0678(13) 0.0501(12) 0.0208(10) 0.0243(10) 0.0207(11)
C10 0.0657(13) 0.0621(13) 0.0546(12) 0.0238(10) 0.0202(11) 0.0180(11)
C11 0.0625(13) 0.0753(14) 0.0532(12) 0.0282(11) 0.0247(11) 0.0104(11)
C12 0.0639(13) 0.0755(14) 0.0526(12) 0.0314(11) 0.0246(11) 0.0114(11)
C13 0.0648(14) 0.0925(17) 0.0604(14) 0.0409(13) 0.0284(11) 0.0153(12)
C14 0.0686(15) 0.0916(17) 0.0578(13) 0.0402(12) 0.0332(12) 0.0191(13)
C15 0.0561(12) 0.0792(15) 0.0520(12) 0.0326(11) 0.0250(10) 0.0167(11)
C16 0.0564(13) 0.1059(18) 0.0555(13) 0.0360(13) 0.0311(11) 0.0201(12)
C17 0.0481(12) 0.112(2) 0.0611(14) 0.0349(13) 0.0273(11) 0.0263(12)
C18 0.0470(11) 0.0843(15) 0.0528(12) 0.0292(11) 0.0199(10) 0.0168(11)
C19 0.0470(11) 0.0586(12) 0.0427(10) 0.0184(9) 0.0197(8) 0.0082(9)
C20 0.0517(11) 0.0711(13) 0.0560(12) 0.0307(11) 0.0278(10) 0.0207(10)
C21 0.0637(15) 0.144(3) 0.0814(18) 0.0661(18) 0.0347(14) 0.0467(16)
C22 0.0797(17) 0.112(2) 0.0769(17) 0.0583(16) 0.0381(14) 0.0457(16)
C23 0.0557(12) 0.0780(14) 0.0463(11) 0.0272(11) 0.0188(10) 0.0136(11)
Cl1 0.0594(4) 0.1339(6) 0.0880(5) 0.0751(4) 0.0220(3) 0.0302(4)
Cl2 0.0544(3) 0.1184(5) 0.0788(4) 0.0529(4) 0.0328(3) 0.0322(3)
N1 0.0550(10) 0.0675(11) 0.0490(9) 0.0277(8) 0.0216(8) 0.0222(8)
N2 0.0572(10) 0.0633(10) 0.0453(9) 0.0230(8) 0.0193(8) 0.0114(8)
N3 0.0497(10) 0.0780(12) 0.0490(10) 0.0300(9) 0.0249(8) 0.0206(9)
O1 0.0726(10) 0.1393(16) 0.0731(11) 0.0712(11) 0.0440(9) 0.0459(11)
O2 0.0681(10) 0.1267(15) 0.0628(10) 0.0553(10) 0.0349(8) 0.0294(10)
C1' 0.0709(15) 0.0638(13) 0.0644(14) 0.0282(11) 0.0303(12) 0.0164(11)
C2' 0.0609(13) 0.0592(13) 0.0631(13) 0.0197(11) 0.0249(11) 0.0193(10)
C3' 0.0597(13) 0.0620(13) 0.0590(13) 0.0235(10) 0.0219(11) 0.0153(10)
C4' 0.0686(16) 0.123(2) 0.0765(17) 0.0518(16) 0.0364(14) 0.0368(15)
C5' 0.0668(16) 0.152(3) 0.095(2) 0.072(2) 0.0355(15) 0.0468(18)
C6' 0.0739(17) 0.108(2) 0.0743(17) 0.0492(16) 0.0265(14) 0.0255(15)
C7' 0.0535(13) 0.0832(16) 0.0636(14) 0.0295(12) 0.0176(11) 0.0108(11)
C8' 0.0581(13) 0.0755(15) 0.0628(14) 0.0302(12) 0.0161(11) 0.0061(11)
C9' 0.0552(13) 0.0770(15) 0.0621(14) 0.0238(12) 0.0131(11) 0.0034(11)
C10' 0.0686(15) 0.0636(14) 0.0650(14) 0.0219(11) 0.0208(12) 0.0050(11)
C11' 0.0581(13) 0.0809(16) 0.0616(14) 0.0291(12) 0.0157(11) 0.0165(12)
C12' 0.0578(13) 0.0853(16) 0.0639(14) 0.0332(13) 0.0159(11) 0.0189(12)
C13' 0.0610(14) 0.0873(17) 0.0653(14) 0.0363(13) 0.0207(11) 0.0237(12)
C14' 0.0589(13) 0.0862(16) 0.0665(14) 0.0372(13) 0.0192(11) 0.0265(12)
C15' 0.0566(13) 0.0734(14) 0.0598(13) 0.0297(11) 0.0241(11) 0.0213(11)
C16' 0.0513(13) 0.0935(17) 0.0756(16) 0.0414(14) 0.0240(11) 0.0256(12)
C17' 0.0499(12) 0.0925(17) 0.0803(16) 0.0365(14) 0.0319(12) 0.0203(12)
C18' 0.0490(12) 0.0729(14) 0.0605(13) 0.0226(11) 0.0226(10) 0.0083(10)
C19' 0.0455(11) 0.0588(12) 0.0511(11) 0.0166(10) 0.0163(9) 0.0092(9)
C20' 0.0522(12) 0.0704(14) 0.0584(13) 0.0267(11) 0.0259(10) 0.0215(10)
C21' 0.0571(14) 0.1044(19) 0.0675(15) 0.0302(14) 0.0315(12) 0.0117(13)
C22' 0.0629(14) 0.108(2) 0.0594(14) 0.0378(14) 0.0231(12) 0.0084(14)
C23' 0.0592(13) 0.0767(15) 0.0498(12) 0.0227(11) 0.0161(10) 0.0113(11)
Cl1' 0.1063(5) 0.0940(5) 0.0786(4) 0.0414(4) 0.0527(4) 0.0341(4)
Cl2' 0.0907(5) 0.1405(7) 0.0926(5) 0.0495(5) 0.0491(4) 0.0670(5)
N1' 0.0544(10) 0.0656(11) 0.0574(11) 0.0241(9) 0.0182(9) 0.0113(9)
N2' 0.0549(10) 0.0678(11) 0.0547(10) 0.0229(9) 0.0143(8) 0.0104(9)
N3' 0.0492(10) 0.0815(13) 0.0536(10) 0.0284(9) 0.0206(8) 0.0179(9)
O1' 0.0703(10) 0.1213(14) 0.0709(10) 0.0563(10) 0.0344(9) 0.0497(10)
O2' 0.0660(10) 0.1002(12) 0.0649(10) 0.0414(9) 0.0228(8) 0.0258(9)

loop_
_atom_type_symbol
_atom_type_description
_atom_type_scat_dispersion_real
_atom_type_scat_dispersion_imag
_atom_type_scat_source
C C 0.0033 0.0016 'International Tables Vol C Tables 4.2.6.8 and 6.1.1.4'
H H 0.0000 0.0000 'International Tables Vol C Tables 4.2.6.8 and 6.1.1.4'
N N 0.0061 0.0033 'International Tables Vol C Tables 4.2.6.8 and 6.1.1.4'
O O 0.0106 0.0060 'International Tables Vol C Tables 4.2.6.8 and 6.1.1.4'
Cl Cl 0.1484 0.1585 'International Tables Vol C Tables 4.2.6.8 and 6.1.1.4'

loop_
_geom_angle_atom_site_label_1
_geom_angle_atom_site_label_2
_geom_angle_atom_site_label_3
_geom_angle
_geom_angle_publ_flag
C6 C1 C2 121.5(2) ?
C6 C1 Cl1 118.28(17) ?
C2 C1 Cl1 120.19(17) ?
C1 C2 C3 120.29(19) ?
C1 C2 Cl2 118.69(16) ?
C3 C2 Cl2 120.92(16) ?
C4 C3 C2 116.51(19) ?
C4 C3 N1 122.38(19) ?
C2 C3 N1 121.02(18) ?
C5 C4 C3 122.3(2) ?
C5 C4 H4 118.9 ?
C3 C4 H4 118.9 ?
C6 C5 C4 121.0(2) ?
C6 C5 H5 119.5 ?
C4 C5 H5 119.5 ?
C5 C6 C1 118.2(2) ?
C5 C6 H6 120.9 ?
C1 C6 H6 120.9 ?
N1 C7 C8 109.69(17) ?
N1 C7 H7A 109.7 ?
C8 C7 H7A 109.7 ?
N1 C7 H7B 109.7 ?
C8 C7 H7B 109.7 ?
H7A C7 H7B 108.2 ?
N2 C8 C7 112.50(18) ?
N2 C8 H8A 109.1 ?
C7 C8 H8A 109.1 ?
N2 C8 H8B 109.1 ?
C7 C8 H8B 109.1 ?
H8A C8 H8B 107.8 ?
N2 C9 C10 110.28(18) ?
N2 C9 H9A 109.6 ?
C10 C9 H9A 109.6 ?
N2 C9 H9B 109.6 ?
C10 C9 H9B 109.6 ?
H9A C9 H9B 108.1 ?
N1 C10 C9 108.93(17) ?
N1 C10 H10A 109.9 ?
C9 C10 H10A 109.9 ?
N1 C10 H10B 109.9 ?
C9 C10 H10B 109.9 ?
H10A C10 H10B 108.3 ?
N2 C11 C12 114.59(18) ?
N2 C11 H11A 108.6 ?
C12 C11 H11A 108.6 ?
N2 C11 H11B 108.6 ?
C12 C11 H11B 108.6 ?
H11A C11 H11B 107.6 ?
C11 C12 C13 109.89(19) ?
C11 C12 H12A 109.7 ?
C13 C12 H12A 109.7 ?
C11 C12 H12B 109.7 ?
C13 C12 H12B 109.7 ?
H12A C12 H12B 108.2 ?
C14 C13 C12 114.0(2) ?
C14 C13 H13A 108.8 ?
C12 C13 H13A 108.8 ?
C14 C13 H13B 108.8 ?
C12 C13 H13B 108.8 ?
H13A C13 H13B 107.7 ?
O1 C14 C13 105.91(18) ?
O1 C14 H14A 110.6 ?
C13 C14 H14A 110.6 ?
O1 C14 H14B 110.6 ?
C13 C14 H14B 110.6 ?
H14A C14 H14B 108.7 ?
O1 C15 C16 125.13(19) ?
O1 C15 C20 114.84(19) ?
C16 C15 C20 120.02(19) ?
C17 C16 C15 119.1(2) ?
C17 C16 H16 120.5 ?
C15 C16 H16 120.5 ?
C16 C17 C18 122.7(2) ?
C16 C17 H17 118.6 ?
C18 C17 H17 118.6 ?
C17 C18 C19 117.0(2) ?
C17 C18 C21 125.1(2) ?
C19 C18 C21 117.86(19) ?
C20 C19 C18 121.67(18) ?
C20 C19 N3 119.00(18) ?
C18 C19 N3 119.33(18) ?
C19 C20 C15 119.50(19) ?
C19 C20 H20 120.3 ?
C15 C20 H20 120.3 ?
C22 C21 C18 114.0(2) ?
C22 C21 H21A 108.7 ?
C18 C21 H21A 108.7 ?
C22 C21 H21B 108.7 ?
C18 C21 H21B 108.7 ?
H21A C21 H21B 107.6 ?
C21 C22 C23 116.8(2) ?
C21 C22 H22A 108.1 ?
C23 C22 H22A 108.1 ?
C21 C22 H22B 108.1 ?
C23 C22 H22B 108.1 ?
H22A C22 H22B 107.3 ?
O2 C23 N3 121.1(2) ?
O2 C23 C22 122.7(2) ?
N3 C23 C22 116.11(19) ?
C3 N1 C7 117.32(17) y
C3 N1 C10 117.59(17) ?
C7 N1 C10 108.38(17) ?
C8 N2 C9 108.76(16) ?
C8 N2 C11 111.62(17) ?
C9 N2 C11 109.72(17) y
C23 N3 C19 124.52(19) y
C23 N3 H3N 118.6(15) ?
C19 N3 H3N 115.5(15) ?
C15 O1 C14 118.66(17) ?
C6' C1' C2' 121.5(2) ?
C6' C1' Cl1' 118.47(19) ?
C2' C1' Cl1' 119.96(19) ?
C1' C2' C3' 120.5(2) ?
C1' C2' Cl2' 119.30(18) ?
C3' C2' Cl2' 120.16(17) ?
C4' C3' C2' 116.8(2) ?
C4' C3' N1' 122.9(2) ?
C2' C3' N1' 120.1(2) ?
C5' C4' C3' 121.9(2) ?
C5' C4' H4' 119.0 ?
C3' C4' H4' 119.0 ?
C6' C5' C4' 120.8(3) ?
C6' C5' H5' 119.6 ?
C4' C5' H5' 119.6 ?
C1' C6' C5' 118.5(2) ?
C1' C6' H6' 120.8 ?
C5' C6' H6' 120.8 ?
N1' C7' C8' 109.12(19) ?
N1' C7' H7C 109.9 ?
C8' C7' H7C 109.9 ?
N1' C7' H7D 109.9 ?
C8' C7' H7D 109.9 ?
H7C C7' H7D 108.3 ?
N2' C8' C7' 111.91(19) ?
N2' C8' H8C 109.2 ?
C7' C8' H8C 109.2 ?
N2' C8' H8D 109.2 ?
C7' C8' H8D 109.2 ?
H8C C8' H8D 107.9 ?
N2' C9' C10' 110.6(2) ?
N2' C9' H9C 109.5 ?
C10' C9' H9C 109.5 ?
N2' C9' H9D 109.5 ?
C10' C9' H9D 109.5 ?
H9C C9' H9D 108.1 ?
N1' C10' C9' 109.13(18) ?
N1' C10' H10C 109.9 ?
C9' C10' H10C 109.9 ?
N1' C10' H10D 109.9 ?
C9' C10' H10D 109.9 ?
H10C C10' H10D 108.3 ?
N2' C11' C12' 115.2(2) ?
N2' C11' H11C 108.5 ?
C12' C11' H11C 108.5 ?
N2' C11' H11D 108.5 ?
C12' C11' H11D 108.5 ?
H11C C11' H11D 107.5 ?
C11' C12' C13' 109.6(2) ?
C11' C12' H12C 109.7 ?
C13' C12' H12C 109.7 ?
C11' C12' H12D 109.7 ?
C13' C12' H12D 109.7 ?
H12C C12' H12D 108.2 ?
C14' C13' C12' 114.0(2) ?
C14' C13' H13C 108.8 ?
C12' C13' H13C 108.8 ?
C14' C13' H13D 108.8 ?
C12' C13' H13D 108.8 ?
H13C C13' H13D 107.6 ?
O1' C14' C13' 106.54(19) ?
O1' C14' H14C 110.4 ?
C13' C14' H14C 110.4 ?
O1' C14' H14D 110.4 ?
C13' C14' H14D 110.4 ?
H14C C14' H14D 108.6 ?
O1' C15' C16' 124.5(2) ?
O1' C15' C20' 115.73(19) ?
C16' C15' C20' 119.8(2) ?
C17' C16' C15' 119.3(2) ?
C17' C16' H16' 120.3 ?
C15' C16' H16' 120.3 ?
C16' C17' C18' 122.4(2) ?
C16' C17' H17' 118.8 ?
C18' C17' H17' 118.8 ?
C17' C18' C19' 117.1(2) ?
C17' C18' C21' 125.6(2) ?
C19' C18' C21' 117.2(2) ?
C20' C19' C18' 121.4(2) ?
C20' C19' N3' 119.88(19) ?
C18' C19' N3' 118.73(19) ?
C19' C20' C15' 119.9(2) ?
C19' C20' H20' 120.0 ?
C15' C20' H20' 120.0 ?
C18' C21' C22' 110.7(2) ?
C18' C21' H21C 109.5 ?
C22' C21' H21C 109.5 ?
C18' C21' H21D 109.5 ?
C22' C21' H21D 109.5 ?
H21C C21' H21D 108.1 ?
C23' C22' C21' 112.4(2) ?
C23' C22' H22C 109.1 ?
C21' C22' H22C 109.1 ?
C23' C22' H22D 109.1 ?
C21' C22' H22D 109.1 ?
H22C C22' H22D 107.9 ?
O2' C23' N3' 121.3(2) ?
O2' C23' C22' 122.3(2) ?
N3' C23' C22' 116.4(2) ?
C3' N1' C10' 117.57(18) ?
C3' N1' C7' 118.05(18) y
C10' N1' C7' 108.57(18) ?
C11' N2' C8' 111.98(18) ?
C11' N2' C9' 109.66(18) y
C8' N2' C9' 109.05(17) ?
C23' N3' C19' 124.6(2) y
C23' N3' H3' 117.6(16) ?
C19' N3' H3' 117.7(16) ?
C15' O1' C14' 118.46(18) ?

loop_
_geom_bond_atom_site_label_1
_geom_bond_atom_site_label_2
_geom_bond_distance
_geom_bond_publ_flag
C1 C6 1.378(3) ?
C1 C2 1.389(3) ?
C1 Cl1 1.730(2) ?
C2 C3 1.405(3) ?
C2 Cl2 1.731(2) ?
C3 C4 1.390(3) ?
C3 N1 1.405(3) y
C4 C5 1.371(3) ?
C4 H4 0.9300 ?
C5 C6 1.367(3) ?
C5 H5 0.9300 ?
C6 H6 0.9300 ?
C7 N1 1.465(3) y
C7 C8 1.513(3) ?
C7 H7A 0.9700 ?
C7 H7B 0.9700 ?
C8 N2 1.454(3) y
C8 H8A 0.9700 ?
C8 H8B 0.9700 ?
C9 N2 1.457(3) y
C9 C10 1.505(3) ?
C9 H9A 0.9700 ?
C9 H9B 0.9700 ?
C10 N1 1.467(3) ?
C10 H10A 0.9700 ?
C10 H10B 0.9700 ?
C11 N2 1.461(3) ?
C11 C12 1.511(3) ?
C11 H11A 0.9700 ?
C11 H11B 0.9700 ?
C12 C13 1.519(3) ?
C12 H12A 0.9700 ?
C12 H12B 0.9700 ?
C13 C14 1.492(3) ?
C13 H13A 0.9700 ?
C13 H13B 0.9700 ?
C14 O1 1.429(2) ?
C14 H14A 0.9700 ?
C14 H14B 0.9700 ?
C15 O1 1.363(3) ?
C15 C16 1.377(3) ?
C15 C20 1.390(3) ?
C16 C17 1.373(3) ?
C16 H16 0.9300 ?
C17 C18 1.381(3) ?
C17 H17 0.9300 ?
C18 C19 1.391(3) ?
C18 C21 1.493(3) ?
C19 C20 1.375(3) ?
C19 N3 1.410(2) ?
C20 H20 0.9300 ?
C21 C22 1.446(4) ?
C21 H21A 0.9700 ?
C21 H21B 0.9700 ?
C22 C23 1.478(3) ?
C22 H22A 0.9700 ?
C22 H22B 0.9700 ?
C23 O2 1.228(3) ?
C23 N3 1.350(3) ?
N3 H3N 0.87(2) ?
C1' C6' 1.368(4) ?
C1' C2' 1.384(3) ?
C1' Cl1' 1.735(2) ?
C2' C3' 1.405(3) ?
C2' Cl2' 1.722(2) ?
C3' C4' 1.384(3) ?
C3' N1' 1.406(3) y
C4' C5' 1.377(4) ?
C4' H4' 0.9300 ?
C5' C6' 1.375(4) ?
C5' H5' 0.9300 ?
C6' H6' 0.9300 ?
C7' N1' 1.466(3) y
C7' C8' 1.513(3) ?
C7' H7C 0.9700 ?
C7' H7D 0.9700 ?
C8' N2' 1.459(3) y
C8' H8C 0.9700 ?
C8' H8D 0.9700 ?
C9' N2' 1.461(3) y
C9' C10' 1.505(3) ?
C9' H9C 0.9700 ?
C9' H9D 0.9700 ?
C10' N1' 1.461(3) ?
C10' H10C 0.9700 ?
C10' H10D 0.9700 ?
C11' N2' 1.458(3) ?
C11' C12' 1.514(3) ?
C11' H11C 0.9700 ?
C11' H11D 0.9700 ?
C12' C13' 1.519(3) ?
C12' H12C 0.9700 ?
C12' H12D 0.9700 ?
C13' C14' 1.497(3) ?
C13' H13C 0.9700 ?
C13' H13D 0.9700 ?
C14' O1' 1.429(3) ?
C14' H14C 0.9700 ?
C14' H14D 0.9700 ?
C15' O1' 1.363(3) ?
C15' C16' 1.382(3) ?
C15' C20' 1.383(3) ?
C16' C17' 1.379(3) ?
C16' H16' 0.9300 ?
C17' C18' 1.380(3) ?
C17' H17' 0.9300 ?
C18' C19' 1.397(3) ?
C18' C21' 1.503(3) ?
C19' C20' 1.378(3) ?
C19' N3' 1.408(3) ?
C20' H20' 0.9300 ?
C21' C22' 1.507(4) ?
C21' H21C 0.9700 ?
C21' H21D 0.9700 ?
C22' C23' 1.506(3) ?
C22' H22C 0.9700 ?
C22' H22D 0.9700 ?
C23' O2' 1.228(3) ?
C23' N3' 1.343(3) ?
N3' H3' 0.91(3) ?

loop_
_geom_hbond_atom_site_label_D
_geom_hbond_atom_site_label_H
_geom_hbond_atom_site_label_A
_geom_hbond_distance_DH
_geom_hbond_distance_HA
_geom_hbond_distance_DA
_geom_hbond_angle_DHA
_geom_hbond_site_symmetry_A
N3 H3N O2 0.87(2) 2.00(2) 2.856(3) 168(2) 2_657
N3' H3' O2' 0.91(3) 1.95(3) 2.857(3) 177(2) 2_664

loop_
_geom_torsion_atom_site_label_1
_geom_torsion_atom_site_label_2
_geom_torsion_atom_site_label_3
_geom_torsion_atom_site_label_4
_geom_torsion
_geom_torsion_publ_flag
C6 C1 C2 C3 3.6(4) ?
Cl1 C1 C2 C3 -176.45(17) ?
C6 C1 C2 Cl2 -172.80(19) ?
Cl1 C1 C2 Cl2 7.2(3) ?
C1 C2 C3 C4 -1.5(3) ?
Cl2 C2 C3 C4 174.76(18) ?
C1 C2 C3 N1 -178.2(2) ?
Cl2 C2 C3 N1 -1.9(3) ?
C2 C3 C4 C5 -1.5(4) ?
N1 C3 C4 C5 175.1(2) ?
C3 C4 C5 C6 2.5(4) ?
C4 C5 C6 C1 -0.5(4) ?
C2 C1 C6 C5 -2.5(4) ?
Cl1 C1 C6 C5 177.5(2) ?
N1 C7 C8 N2 -56.9(3) ?
N2 C9 C10 N1 62.9(2) ?
N2 C11 C12 C13 168.87(19) y
C11 C12 C13 C14 -175.9(2) ?
C12 C13 C14 O1 178.6(2) y
O1 C15 C16 C17 -177.6(2) ?
C20 C15 C16 C17 0.8(4) ?
C15 C16 C17 C18 0.0(4) ?
C16 C17 C18 C19 -0.6(4) ?
C16 C17 C18 C21 -177.1(3) ?
C17 C18 C19 C20 0.3(3) ?
C21 C18 C19 C20 177.1(2) ?
C17 C18 C19 N3 -179.9(2) ?
C21 C18 C19 N3 -3.1(3) ?
C18 C19 C20 C15 0.5(3) ?
N3 C19 C20 C15 -179.3(2) ?
O1 C15 C20 C19 177.5(2) ?
C16 C15 C20 C19 -1.0(4) ?
C17 C18 C21 C22 -155.1(3) ?
C19 C18 C21 C22 28.4(4) ?
C18 C21 C22 C23 -39.7(4) ?
C21 C22 C23 O2 -158.2(3) ?
C21 C22 C23 N3 25.7(4) ?
C4 C3 N1 C7 -11.2(3) ?
C2 C3 N1 C7 165.3(2) ?
C4 C3 N1 C10 120.9(2) ?
C2 C3 N1 C10 -62.6(3) ?
C8 C7 N1 C3 -165.16(19) ?
C8 C7 N1 C10 58.7(2) ?
C9 C10 N1 C3 161.82(18) ?
C9 C10 N1 C7 -62.2(2) ?
C7 C8 N2 C9 55.9(2) ?
C7 C8 N2 C11 177.11(18) ?
C10 C9 N2 C8 -58.5(2) ?
C10 C9 N2 C11 179.10(18) ?
C12 C11 N2 C8 70.2(2) ?
C12 C11 N2 C9 -169.12(19) ?
O2 C23 N3 C19 -175.0(2) ?
C22 C23 N3 C19 1.1(3) ?
C20 C19 N3 C23 167.2(2) ?
C18 C19 N3 C23 -12.5(3) ?
C16 C15 O1 C14 -5.3(4) ?
C20 C15 O1 C14 176.3(2) ?
C13 C14 O1 C15 178.5(2) ?
C6' C1' C2' C3' -1.0(4) ?
Cl1' C1' C2' C3' 176.27(18) ?
C6' C1' C2' Cl2' -178.3(2) ?
Cl1' C1' C2' Cl2' -1.0(3) ?
C1' C2' C3' C4' 1.0(3) ?
Cl2' C2' C3' C4' 178.3(2) ?
C1' C2' C3' N1' -174.3(2) ?
Cl2' C2' C3' N1' 3.0(3) ?
C2' C3' C4' C5' -0.7(4) ?
N1' C3' C4' C5' 174.5(3) ?
C3' C4' C5' C6' 0.4(5) ?
C2' C1' C6' C5' 0.7(4) ?
Cl1' C1' C6' C5' -176.6(2) ?
C4' C5' C6' C1' -0.4(5) ?
N1' C7' C8' N2' -58.1(3) ?
N2' C9' C10' N1' 61.5(3) ?
N2' C11' C12' C13' 171.0(2) y
C11' C12' C13' C14' -178.1(2) ?
C12' C13' C14' O1' -178.5(2) y
O1' C15' C16' C17' 177.5(2) ?
C20' C15' C16' C17' -2.6(4) ?
C15' C16' C17' C18' 0.3(4) ?
C16' C17' C18' C19' 2.6(4) ?
C16' C17' C18' C21' -173.8(3) ?
C17' C18' C19' C20' -3.3(3) ?
C21' C18' C19' C20' 173.5(2) ?
C17' C18' C19' N3' 177.2(2) ?
C21' C18' C19' N3' -6.1(3) ?
C18' C19' C20' C15' 1.1(3) ?
N3' C19' C20' C15' -179.4(2) ?
O1' C15' C20' C19' -178.1(2) ?
C16' C15' C20' C19' 2.0(4) ?
C17' C18' C21' C22' -144.5(2) ?
C19' C18' C21' C22' 39.1(3) ?
C18' C21' C22' C23' -50.2(3) ?
C21' C22' C23' O2' -151.2(2) ?
C21' C22' C23' N3' 29.9(3) ?
C4' C3' N1' C10' 117.2(3) ?
C2' C3' N1' C10' -67.8(3) ?
C4' C3' N1' C7' -16.0(3) ?
C2' C3' N1' C7' 159.0(2) ?
C9' C10' N1' C3' 160.5(2) ?
C9' C10' N1' C7' -62.2(3) ?
C8' C7' N1' C3' -162.82(19) ?
C8' C7' N1' C10' 60.1(2) ?
C12' C11' N2' C8' 68.0(3) ?
C12' C11' N2' C9' -170.8(2) ?
C7' C8' N2' C11' 177.8(2) ?
C7' C8' N2' C9' 56.2(3) ?
C10' C9' N2' C11' 179.54(19) ?
C10' C9' N2' C8' -57.5(3) ?
O2' C23' N3' C19' -174.0(2) ?
C22' C23' N3' C19' 5.0(3) ?
C20' C19' N3' C23' 162.4(2) ?
C18' C19' N3' C23' -18.1(3) ?
C16' C15' O1' C14' -8.2(4) ?
C20' C15' O1' C14' 171.9(2) ?
C13' C14' O1' C15' -170.6(2) ?
